data_4340958
loop_
_publ_author_name
'Eckenhoff, William T.'
'Brennessel, William W.'
'Eisenberg, Richard'

_publ_section_title
;
 Light-driven hydrogen production from aqueous protons using molybdenum
 catalysts.
;
_journal_issue 18
_journal_name_full 'Inorganic chemistry'
_journal_page_first 9860
_journal_page_last 9869
_journal_paper_doi 10.1021/ic501440a
_journal_volume 53
_journal_year 2014
_chemical_formula_moiety 'C22 H26 Mo N2 S4'
_chemical_formula_sum 'C22 H26 Mo N2 S4'
_chemical_formula_weight 542.63
_chemical_name_common eiswe15
_chemical_name_systematic
; 
 ? 
;
_space_group_IT_number 33
_symmetry_cell_setting orthorhombic
_symmetry_space_group_name_Hall 'P 2c -2n'
_symmetry_space_group_name_H-M 'P n a 21'
_atom_sites_solution_hydrogens geom
_atom_sites_solution_primary direct
_atom_sites_solution_secondary difmap
_audit_creation_method SHELXL-97
_cell_angle_alpha 90.00
_cell_angle_beta 90.00
_cell_angle_gamma 90.00
_cell_formula_units_Z 4
_cell_length_a 17.0050(19)
_cell_length_b 16.3100(18)
_cell_length_c 9.3627(11)
_cell_measurement_reflns_used 3800
_cell_measurement_temperature 100.0(5)
_cell_measurement_theta_max 31.95
_cell_measurement_theta_min 2.40
_cell_volume 2596.8(5)
_computing_cell_refinement 'SAINT (Bruker, 2009)'
_computing_data_collection 'APEX2 (Bruker, 2011)'
_computing_data_reduction 'SAINT (Bruker, 2009)'
_computing_molecular_graphics 'SHELXTL (Sheldrick, 2008)'
_computing_publication_material 'SHELXTL (Sheldrick, 2008)'
_computing_structure_refinement 'SHELXL-97 (Sheldrick, 2008)'
_computing_structure_solution 'SIR97 (Altomare et al., 1999)'
_diffrn_ambient_temperature 100.0(5)
_diffrn_measured_fraction_theta_full 1.000
_diffrn_measured_fraction_theta_max 1.000
_diffrn_measurement_device_type 'Bruker SMART APEX II CCD Platform'
_diffrn_measurement_method 'area detector, \w scans per \f'
_diffrn_radiation_monochromator graphite
_diffrn_radiation_source 'fine-focus sealed tube'
_diffrn_radiation_type MoK\a
_diffrn_radiation_wavelength 0.71073
_diffrn_reflns_av_R_equivalents 0.0768
_diffrn_reflns_av_sigmaI/netI 0.0660
_diffrn_reflns_limit_h_max 29
_diffrn_reflns_limit_h_min -29
_diffrn_reflns_limit_k_max 28
_diffrn_reflns_limit_k_min -28
_diffrn_reflns_limit_l_max 16
_diffrn_reflns_limit_l_min -16
_diffrn_reflns_number 70231
_diffrn_reflns_theta_full 37.78
_diffrn_reflns_theta_max 37.78
_diffrn_reflns_theta_min 1.73
_diffrn_standards_number 0
_exptl_absorpt_coefficient_mu 0.837
_exptl_absorpt_correction_T_max 0.9360
_exptl_absorpt_correction_T_min 0.7873
_exptl_absorpt_correction_type multi-scan
_exptl_absorpt_process_details 'SADABS (Sheldrick, 2008)'
_exptl_crystal_colour red
_exptl_crystal_density_diffrn 1.388
_exptl_crystal_density_method 'not measured'
_exptl_crystal_description needle
_exptl_crystal_F_000 1112
_exptl_crystal_size_max 0.30
_exptl_crystal_size_mid 0.14
_exptl_crystal_size_min 0.08
_refine_diff_density_max 1.039
_refine_diff_density_min -0.605
_refine_diff_density_rms 0.097
_refine_ls_abs_structure_details 'Flack H D (1983), 6597 Friedel pairs, Acta Cryst. A39, 876-881'
_refine_ls_abs_structure_Flack -0.03(2)
_refine_ls_extinction_method none
_refine_ls_goodness_of_fit_ref 1.016
_refine_ls_hydrogen_treatment constr
_refine_ls_matrix_type full
_refine_ls_number_parameters 281
_refine_ls_number_reflns 13887
_refine_ls_number_restraints 7
_refine_ls_restrained_S_all 1.016
_refine_ls_R_factor_all 0.0746
_refine_ls_R_factor_gt 0.0421
_refine_ls_shift/su_max 0.002
_refine_ls_shift/su_mean 0.000
_refine_ls_structure_factor_coef Fsqd
_refine_ls_weighting_details 'calc w=1/[\s^2^(Fo^2^)+(0.0304P)^2^+0.0000P] where P=(Fo^2^+2Fc^2^)/3'
_refine_ls_weighting_scheme calc
_refine_ls_wR_factor_gt 0.0743
_refine_ls_wR_factor_ref 0.0841
_reflns_number_gt 9683
_reflns_number_total 13887
_reflns_threshold_expression >2sigma(I)
_cod_data_source_file ic501440a_si_003.cif
_cod_data_source_block eiswe15
_cod_depositor_comments 'Adding full bibliography for 4340958--4340963.cif.'
_cod_database_code 4340958

loop_
_symmetry_equiv_pos_as_xyz
'x, y, z'
'-x, -y, z+1/2'
'x+1/2, -y+1/2, z'
'-x+1/2, y+1/2, z+1/2'

loop_
_atom_site_label
_atom_site_type_symbol
_atom_site_fract_x
_atom_site_fract_y
_atom_site_fract_z
_atom_site_U_iso_or_equiv
_atom_site_adp_type
_atom_site_occupancy
_atom_site_symmetry_multiplicity
_atom_site_calc_flag
_atom_site_refinement_flags
_atom_site_disorder_assembly
_atom_site_disorder_group
Mo1 Mo 0.196609(9) 0.882192(9) 0.231456(17) 0.01642(4) Uani 1 1 d . . .
S1 S 0.19195(3) 0.88153(4) 0.48224(6) 0.02512(11) Uani 1 1 d . . .
S2 S 0.33305(3) 0.88215(4) 0.27464(6) 0.02321(11) Uani 1 1 d . . .
S3 S 0.22796(4) 0.79438(3) 0.04002(6) 0.02219(11) Uani 1 1 d . . .
S4 S 0.08138(3) 0.80208(3) 0.23561(8) 0.02262(9) Uani 1 1 d . . .
C1 C 0.28643(15) 0.87162(14) 0.5500(2) 0.0247(5) Uani 1 1 d . . .
C2 C 0.35011(14) 0.87326(13) 0.4572(2) 0.0230(4) Uani 1 1 d . . .
C3 C 0.15506(14) 0.72052(13) 0.0216(2) 0.0236(4) Uani 1 1 d . . .
C4 C 0.08869(15) 0.72421(15) 0.1096(2) 0.0259(5) Uani 1 1 d . . .
C5 C 0.30002(17) 0.86178(17) 0.6970(3) 0.0332(6) Uani 1 1 d . . .
H5 H 0.2569 0.8594 0.7613 0.040 Uiso 1 1 calc R . .
C6 C 0.37510(17) 0.85561(17) 0.7477(3) 0.0387(6) Uani 1 1 d . . .
H6 H 0.3837 0.8495 0.8474 0.046 Uiso 1 1 calc R . .
C7 C 0.43911(18) 0.85820(18) 0.6551(3) 0.0362(6) Uani 1 1 d . . .
H7 H 0.4911 0.8543 0.6916 0.043 Uiso 1 1 calc R . .
C8 C 0.42689(16) 0.86642(16) 0.5106(3) 0.0314(6) Uani 1 1 d . . .
H8 H 0.4704 0.8675 0.4470 0.038 Uiso 1 1 calc R . .
C9 C 0.16375(18) 0.65598(16) -0.0771(3) 0.0337(6) Uani 1 1 d . . .
H9 H 0.2088 0.6533 -0.1369 0.040 Uiso 1 1 calc R . .
C10 C 0.1059(2) 0.59637(17) -0.0859(3) 0.0432(8) Uani 1 1 d . . .
H10 H 0.1113 0.5528 -0.1524 0.052 Uiso 1 1 calc R . .
C11 C 0.0404(2) 0.59985(17) 0.0015(3) 0.0454(8) Uani 1 1 d . . .
H11 H 0.0017 0.5580 -0.0049 0.054 Uiso 1 1 calc R . .
C12 C 0.03030(18) 0.66344(17) 0.0986(3) 0.0349(6) Uani 1 1 d . . .
H12 H -0.0154 0.6658 0.1568 0.042 Uiso 1 1 calc R . .
C13 C 0.11224(14) 0.97375(14) 0.2661(2) 0.0233(4) Uani 1 1 d . . .
N1 N 0.06869(13) 1.02690(13) 0.2812(2) 0.0283(4) Uani 1 1 d . . .
C14 C 0.01745(17) 1.09715(18) 0.3078(3) 0.0382(6) Uani 1 1 d . . .
C15 C -0.06094(18) 1.0638(2) 0.3606(4) 0.0540(9) Uani 1 1 d . . .
H15A H -0.0524 1.0306 0.4465 0.081 Uiso 1 1 calc R . .
H15B H -0.0848 1.0298 0.2860 0.081 Uiso 1 1 calc R . .
H15C H -0.0961 1.1096 0.3834 0.081 Uiso 1 1 calc R . .
C16 C 0.0073(2) 1.1421(2) 0.1668(4) 0.0622(11) Uani 1 1 d . . .
H16A H 0.0584 1.1625 0.1342 0.093 Uiso 1 1 calc R . .
H16B H -0.0288 1.1883 0.1800 0.093 Uiso 1 1 calc R . .
H16C H -0.0144 1.1044 0.0954 0.093 Uiso 1 1 calc R . .
C17 C 0.0579(2) 1.1501(3) 0.4183(5) 0.0760(13) Uani 1 1 d . . .
H17A H 0.0623 1.1197 0.5082 0.114 Uiso 1 1 calc R . .
H17B H 0.0270 1.2000 0.4339 0.114 Uiso 1 1 calc R . .
H17C H 0.1105 1.1649 0.3843 0.114 Uiso 1 1 calc R . .
C18 C 0.23368(14) 0.97062(15) 0.0829(2) 0.0226(4) Uani 1 1 d . . .
N2 N 0.25002(12) 1.02270(12) 0.0066(2) 0.0268(4) Uani 1 1 d . A .
C19 C 0.27238(16) 1.09378(14) -0.0784(3) 0.0280(5) Uani 1 1 d D . .
C20 C 0.2087(3) 1.1590(3) -0.0525(7) 0.0597(17) Uani 0.759(6) 1 d PD A 1
H20A H 0.1585 1.1399 -0.0919 0.089 Uiso 0.759(6) 1 calc PR A 1
H20B H 0.2239 1.2103 -0.0995 0.089 Uiso 0.759(6) 1 calc PR A 1
H20C H 0.2029 1.1684 0.0503 0.089 Uiso 0.759(6) 1 calc PR A 1
C21 C 0.3514(3) 1.1241(3) -0.0241(6) 0.0571(16) Uani 0.759(6) 1 d PD A 1
H21A H 0.3468 1.1393 0.0768 0.086 Uiso 0.759(6) 1 calc PR A 1
H21B H 0.3678 1.1720 -0.0798 0.086 Uiso 0.759(6) 1 calc PR A 1
H21C H 0.3906 1.0805 -0.0344 0.086 Uiso 0.759(6) 1 calc PR A 1
C22 C 0.2728(4) 1.0697(3) -0.2340(4) 0.0605(18) Uani 0.759(6) 1 d PD A 1
H22A H 0.3169 1.0326 -0.2524 0.091 Uiso 0.759(6) 1 calc PR A 1
H22B H 0.2783 1.1190 -0.2932 0.091 Uiso 0.759(6) 1 calc PR A 1
H22C H 0.2233 1.0420 -0.2575 0.091 Uiso 0.759(6) 1 calc PR A 1
C20' C 0.2515(11) 1.1673(8) 0.0037(19) 0.0597(17) Uani 0.241(6) 1 d PD A 5
H20D H 0.1941 1.1723 0.0085 0.089 Uiso 0.241(6) 1 calc PR A 5
H20E H 0.2735 1.2159 -0.0431 0.089 Uiso 0.241(6) 1 calc PR A 5
H20F H 0.2728 1.1628 0.1006 0.089 Uiso 0.241(6) 1 calc PR A 5
C21' C 0.3622(7) 1.0840(10) -0.092(2) 0.0571(16) Uani 0.241(6) 1 d PD A 5
H21D H 0.3856 1.0798 0.0031 0.086 Uiso 0.241(6) 1 calc PR A 5
H21E H 0.3840 1.1318 -0.1418 0.086 Uiso 0.241(6) 1 calc PR A 5
H21F H 0.3740 1.0343 -0.1469 0.086 Uiso 0.241(6) 1 calc PR A 5
C22' C 0.2318(11) 1.0872(13) -0.2235(13) 0.0605(18) Uani 0.241(6) 1 d PD A 5
H22D H 0.2472 1.0358 -0.2699 0.091 Uiso 0.241(6) 1 calc PR A 5
H22E H 0.2476 1.1336 -0.2836 0.091 Uiso 0.241(6) 1 calc PR A 5
H22F H 0.1747 1.0882 -0.2102 0.091 Uiso 0.241(6) 1 calc PR A 5

loop_
_atom_site_aniso_label
_atom_site_aniso_U_11
_atom_site_aniso_U_22
_atom_site_aniso_U_33
_atom_site_aniso_U_23
_atom_site_aniso_U_13
_atom_site_aniso_U_12
Mo1 0.01661(6) 0.01560(6) 0.01704(6) 0.00398(9) 0.00165(8) 0.00021(6)
S1 0.0238(3) 0.0342(3) 0.0173(2) 0.0029(2) 0.0024(2) 0.0025(3)
S2 0.0180(2) 0.0297(3) 0.0219(2) 0.0042(2) 0.00077(18) -0.0021(2)
S3 0.0246(3) 0.0226(3) 0.0193(2) 0.0020(2) 0.0022(2) 0.0021(2)
S4 0.0188(2) 0.0245(2) 0.0246(2) 0.0067(3) 0.0013(3) -0.00287(17)
C1 0.0278(12) 0.0252(11) 0.0209(10) 0.0025(8) -0.0048(8) -0.0017(9)
C2 0.0275(11) 0.0191(11) 0.0225(10) 0.0003(8) -0.0041(8) -0.0027(9)
C3 0.0309(12) 0.0180(10) 0.0220(10) 0.0030(8) -0.0087(9) 0.0015(9)
C4 0.0281(12) 0.0215(11) 0.0280(11) 0.0091(8) -0.0100(9) -0.0028(10)
C5 0.0396(15) 0.0380(14) 0.0220(11) 0.0030(9) -0.0011(9) -0.0023(12)
C6 0.0519(17) 0.0382(13) 0.0260(15) 0.0033(11) -0.0130(13) 0.0004(12)
C7 0.0356(15) 0.0357(14) 0.0372(14) 0.0040(11) -0.0165(11) 0.0013(12)
C8 0.0245(12) 0.0350(14) 0.0347(13) 0.0004(10) -0.0056(10) -0.0052(10)
C9 0.0456(16) 0.0255(13) 0.0299(12) -0.0027(10) -0.0122(12) 0.0063(12)
C10 0.065(2) 0.0256(13) 0.0387(15) -0.0048(11) -0.0232(14) 0.0031(13)
C11 0.062(2) 0.0260(13) 0.0486(17) 0.0106(12) -0.0317(15) -0.0150(13)
C12 0.0356(15) 0.0309(14) 0.0382(14) 0.0117(11) -0.0136(11) -0.0102(12)
C13 0.0236(11) 0.0236(10) 0.0228(10) 0.0025(7) 0.0024(7) 0.0010(9)
N1 0.0266(10) 0.0276(10) 0.0305(9) -0.0016(8) 0.0020(8) 0.0054(8)
C14 0.0298(14) 0.0321(14) 0.0529(17) -0.0028(12) 0.0132(12) 0.0125(11)
C15 0.0344(16) 0.0527(19) 0.075(2) 0.0031(18) 0.0261(17) 0.0102(14)
C16 0.0383(19) 0.050(2) 0.099(3) 0.032(2) 0.0137(18) 0.0145(17)
C17 0.068(3) 0.059(2) 0.101(3) -0.049(2) 0.018(2) 0.000(2)
C18 0.0204(11) 0.0215(11) 0.0260(10) 0.0039(8) 0.0027(8) 0.0011(9)
N2 0.0299(11) 0.0215(9) 0.0291(10) 0.0091(8) 0.0028(8) -0.0017(8)
C19 0.0349(14) 0.0188(10) 0.0303(12) 0.0092(9) 0.0059(10) -0.0038(10)
C20 0.062(4) 0.0273(19) 0.090(4) 0.018(2) 0.032(3) 0.014(2)
C21 0.051(3) 0.045(3) 0.074(4) 0.032(2) -0.013(3) -0.028(2)
C22 0.106(5) 0.048(3) 0.0276(18) 0.0017(16) 0.024(2) -0.030(3)
C20' 0.062(4) 0.0273(19) 0.090(4) 0.018(2) 0.032(3) 0.014(2)
C21' 0.051(3) 0.045(3) 0.074(4) 0.032(2) -0.013(3) -0.028(2)
C22' 0.106(5) 0.048(3) 0.0276(18) 0.0017(16) 0.024(2) -0.030(3)

loop_
_atom_type_symbol
_atom_type_description
_atom_type_scat_dispersion_real
_atom_type_scat_dispersion_imag
_atom_type_scat_source
C C 0.0033 0.0016 'International Tables Vol C Tables 4.2.6.8 and 6.1.1.4'
H H 0.0000 0.0000 'International Tables Vol C Tables 4.2.6.8 and 6.1.1.4'
N N 0.0061 0.0033 'International Tables Vol C Tables 4.2.6.8 and 6.1.1.4'
S S 0.1246 0.1234 'International Tables Vol C Tables 4.2.6.8 and 6.1.1.4'
Mo Mo -1.6832 0.6857 'International Tables Vol C Tables 4.2.6.8 and 6.1.1.4'

loop_
_geom_angle_atom_site_label_1
_geom_angle_atom_site_label_2
_geom_angle_atom_site_label_3
_geom_angle
C13 Mo1 C18 79.55(9)
C13 Mo1 S1 79.95(6)
C18 Mo1 S1 132.46(7)
C13 Mo1 S2 130.39(6)
C18 Mo1 S2 79.53(7)
S1 Mo1 S2 82.05(2)
C13 Mo1 S4 79.82(6)
C18 Mo1 S4 129.90(7)
S1 Mo1 S4 87.30(2)
S2 Mo1 S4 144.74(2)
C13 Mo1 S3 134.90(6)
C18 Mo1 S3 81.13(7)
S1 Mo1 S3 139.94(2)
S2 Mo1 S3 84.69(2)
S4 Mo1 S3 82.16(2)
C1 S1 Mo1 109.55(8)
C2 S2 Mo1 109.45(8)
C3 S3 Mo1 109.61(8)
C4 S4 Mo1 109.56(9)
C2 C1 C5 119.1(2)
C2 C1 S1 119.44(18)
C5 C1 S1 121.4(2)
C1 C2 C8 120.1(2)
C1 C2 S2 119.10(18)
C8 C2 S2 120.79(19)
C4 C3 C9 120.2(2)
C4 C3 S3 119.18(18)
C9 C3 S3 120.6(2)
C3 C4 C12 119.7(2)
C3 C4 S4 119.27(18)
C12 C4 S4 120.9(2)
C6 C5 C1 120.2(2)
C6 C5 H5 119.9
C1 C5 H5 119.9
C5 C6 C7 120.8(3)
C5 C6 H6 119.6
C7 C6 H6 119.6
C8 C7 C6 119.8(3)
C8 C7 H7 120.1
C6 C7 H7 120.1
C7 C8 C2 119.9(3)
C7 C8 H8 120.0
C2 C8 H8 120.0
C10 C9 C3 119.3(3)
C10 C9 H9 120.4
C3 C9 H9 120.4
C11 C10 C9 120.5(3)
C11 C10 H10 119.7
C9 C10 H10 119.7
C10 C11 C12 121.1(3)
C10 C11 H11 119.4
C12 C11 H11 119.4
C11 C12 C4 119.1(3)
C11 C12 H12 120.5
C4 C12 H12 120.5
N1 C13 Mo1 176.2(2)
C13 N1 C14 175.8(3)
N1 C14 C17 107.1(3)
N1 C14 C16 107.3(2)
C17 C14 C16 111.7(3)
N1 C14 C15 107.3(2)
C17 C14 C15 112.3(3)
C16 C14 C15 110.8(3)
C14 C15 H15A 109.5
C14 C15 H15B 109.5
H15A C15 H15B 109.5
C14 C15 H15C 109.5
H15A C15 H15C 109.5
H15B C15 H15C 109.5
C14 C16 H16A 109.5
C14 C16 H16B 109.5
H16A C16 H16B 109.5
C14 C16 H16C 109.5
H16A C16 H16C 109.5
H16B C16 H16C 109.5
C14 C17 H17A 109.5
C14 C17 H17B 109.5
H17A C17 H17B 109.5
C14 C17 H17C 109.5
H17A C17 H17C 109.5
H17B C17 H17C 109.5
N2 C18 Mo1 174.9(2)
C18 N2 C19 174.5(2)
N2 C19 C20' 107.5(7)
N2 C19 C22 108.8(3)
N2 C19 C21 107.9(2)
C22 C19 C21 113.8(4)
N2 C19 C22' 108.2(7)
C20' C19 C22' 114.4(10)
N2 C19 C20 106.3(2)
C22 C19 C20 109.6(4)
C21 C19 C20 110.2(3)
N2 C19 C21' 102.9(5)
C20' C19 C21' 111.6(9)
C22' C19 C21' 111.4(9)
C19 C20 H20A 109.5
C19 C20 H20B 109.5
C19 C20 H20C 109.5
C19 C21 H21A 109.5
C19 C21 H21B 109.5
C19 C21 H21C 109.5
C19 C22 H22A 109.5
C19 C22 H22B 109.5
C19 C22 H22C 109.5
C19 C20' H20D 109.5
C19 C20' H20E 109.5
C19 C20' H20F 109.5
C19 C21' H21D 109.5
C19 C21' H21E 109.5
C19 C21' H21F 109.5
C19 C22' H22D 109.5
C19 C22' H22E 109.5
C19 C22' H22F 109.5

loop_
_geom_bond_atom_site_label_1
_geom_bond_atom_site_label_2
_geom_bond_distance
Mo1 C13 2.096(2)
Mo1 C18 2.101(2)
Mo1 S1 2.3494(6)
Mo1 S2 2.3552(7)
Mo1 S4 2.3554(5)
Mo1 S3 2.3555(6)
S1 C1 1.735(3)
S2 C2 1.740(2)
S3 C3 1.737(2)
S4 C4 1.738(3)
C1 C2 1.389(3)
C1 C5 1.404(3)
C2 C8 1.403(3)
C3 C4 1.399(3)
C3 C9 1.408(3)
C4 C12 1.407(4)
C5 C6 1.366(4)
C5 H5 0.9500
C6 C7 1.392(4)
C6 H6 0.9500
C7 C8 1.375(4)
C7 H7 0.9500
C8 H8 0.9500
C9 C10 1.385(4)
C9 H9 0.9500
C10 C11 1.383(5)
C10 H10 0.9500
C11 C12 1.390(4)
C11 H11 0.9500
C12 H12 0.9500
C13 N1 1.149(3)
N1 C14 1.461(3)
C14 C17 1.513(5)
C14 C16 1.520(4)
C14 C15 1.522(4)
C15 H15A 0.9800
C15 H15B 0.9800
C15 H15C 0.9800
C16 H16A 0.9800
C16 H16B 0.9800
C16 H16C 0.9800
C17 H17A 0.9800
C17 H17B 0.9800
C17 H17C 0.9800
C18 N2 1.144(3)
N2 C19 1.457(3)
C19 C20' 1.468(12)
C19 C22 1.509(5)
C19 C21 1.519(5)
C19 C22' 1.528(13)
C19 C20 1.538(5)
C19 C21' 1.541(12)
C20 H20A 0.9800
C20 H20B 0.9800
C20 H20C 0.9800
C21 H21A 0.9800
C21 H21B 0.9800
C21 H21C 0.9800
C22 H22A 0.9800
C22 H22B 0.9800
C22 H22C 0.9800
C20' H20D 0.9800
C20' H20E 0.9800
C20' H20F 0.9800
C21' H21D 0.9800
C21' H21E 0.9800
C21' H21F 0.9800
C22' H22D 0.9800
C22' H22E 0.9800
C22' H22F 0.9800

loop_
_geom_torsion_atom_site_label_1
_geom_torsion_atom_site_label_2
_geom_torsion_atom_site_label_3
_geom_torsion_atom_site_label_4
_geom_torsion
C13 Mo1 S1 C1 -139.16(11)
C18 Mo1 S1 C1 -73.48(13)
S2 Mo1 S1 C1 -5.60(9)
S4 Mo1 S1 C1 140.70(9)
S3 Mo1 S1 C1 66.27(9)
C13 Mo1 S2 C2 74.31(11)
C18 Mo1 S2 C2 140.77(11)
S1 Mo1 S2 C2 4.80(8)
S4 Mo1 S2 C2 -68.94(9)
S3 Mo1 S2 C2 -137.30(8)
C13 Mo1 S3 C3 -71.11(11)
C18 Mo1 S3 C3 -136.61(10)
S1 Mo1 S3 C3 72.24(8)
S2 Mo1 S3 C3 143.19(8)
S4 Mo1 S3 C3 -4.01(8)
C13 Mo1 S4 C4 142.30(10)
C18 Mo1 S4 C4 75.27(12)
S1 Mo1 S4 C4 -137.43(8)
S2 Mo1 S4 C4 -65.28(9)
S3 Mo1 S4 C4 3.82(8)
Mo1 S1 C1 C2 5.9(2)
Mo1 S1 C1 C5 -173.94(19)
C5 C1 C2 C8 -1.0(3)
S1 C1 C2 C8 179.15(18)
C5 C1 C2 S2 177.96(19)
S1 C1 C2 S2 -1.9(3)
Mo1 S2 C2 C1 -3.1(2)
Mo1 S2 C2 C8 175.86(17)
Mo1 S3 C3 C4 3.71(19)
Mo1 S3 C3 C9 -174.05(17)
C9 C3 C4 C12 -0.4(3)
S3 C3 C4 C12 -178.18(17)
C9 C3 C4 S4 177.33(18)
S3 C3 C4 S4 -0.4(3)
Mo1 S4 C4 C3 -3.1(2)
Mo1 S4 C4 C12 174.65(17)
C2 C1 C5 C6 1.3(4)
S1 C1 C5 C6 -178.8(2)
C1 C5 C6 C7 -0.6(4)
C5 C6 C7 C8 -0.5(4)
C6 C7 C8 C2 0.8(4)
C1 C2 C8 C7 -0.1(4)
S2 C2 C8 C7 -179.0(2)
C4 C3 C9 C10 0.0(4)
S3 C3 C9 C10 177.7(2)
C3 C9 C10 C11 -0.2(4)
C9 C10 C11 C12 0.9(4)
C10 C11 C12 C4 -1.3(4)
C3 C4 C12 C11 1.0(3)
S4 C4 C12 C11 -176.7(2)
C18 Mo1 C13 N1 -17(3)
S1 Mo1 C13 N1 120(3)
S2 Mo1 C13 N1 50(3)
S4 Mo1 C13 N1 -151(3)
S3 Mo1 C13 N1 -83(3)
Mo1 C13 N1 C14 -70(5)
C13 N1 C14 C17 -2(4)
C13 N1 C14 C16 118(3)
C13 N1 C14 C15 -123(3)
C13 Mo1 C18 N2 10(3)
S1 Mo1 C18 N2 -55(3)
S2 Mo1 C18 N2 -124(3)
S4 Mo1 C18 N2 78(3)
S3 Mo1 C18 N2 149(3)
Mo1 C18 N2 C19 55(4)
C18 N2 C19 C20' -31(3)
C18 N2 C19 C22 175(2)
C18 N2 C19 C21 51(3)
C18 N2 C19 C22' -155(3)
C18 N2 C19 C20 -68(3)
C18 N2 C19 C21' 87(3)
